data_4327103
loop_
_publ_author_name
'Xiang-Qian Fang'
'Zhao-Peng Deng'
'Li-Hua Huo'
'Wang Wan'
'Zhi-Biao Zhu'
'Hui Zhao'
'Shan Gao'

_publ_section_title
;
 New Family of Silver(I) Complexes Based on Hydroxyl and Carboxyl Groups
 Decorated Arenesulfonic Acid: Syntheses, Structures, and Luminescent
 Properties
;
_journal_name_full 'Inorganic Chemistry'
_journal_page_first 12562
_journal_page_last 12574
_journal_paper_doi 10.1021/ic201589p
_journal_volume 50
_journal_year 2011
_chemical_formula_moiety 'C7 H8 Ag Br N O7 S, H4 N'
_chemical_formula_sum 'C7 H12 Ag Br N2 O7 S'
_chemical_formula_weight 456.03
_chemical_name_systematic
; 
 ? 
;
_space_group_IT_number 2
_symmetry_cell_setting triclinic
_symmetry_space_group_name_Hall '-P 1'
_symmetry_space_group_name_H-M 'P -1'
_atom_sites_solution_hydrogens geom
_atom_sites_solution_primary direct
_atom_sites_solution_secondary difmap
_audit_creation_method SHELXL-97
_cell_angle_alpha 93.83(3)
_cell_angle_beta 105.80(3)
_cell_angle_gamma 94.93(3)
_cell_formula_units_Z 2
_cell_length_a 7.5987(15)
_cell_length_b 9.4869(19)
_cell_length_c 9.5920(19)
_cell_measurement_reflns_used 1503
_cell_measurement_temperature 295(2)
_cell_measurement_theta_max 27.45
_cell_measurement_theta_min 3.10
_cell_volume 659.9(3)
_computing_cell_refinement RAPID-AUTO
_computing_data_collection 'RAPID-AUTO (Rigaku Corporation, 1998)'
_computing_data_reduction 'CrystalStructure (Rigaku/MSC and Rigaku Corporation, 2002)'
_computing_molecular_graphics SHELXL-97
_computing_publication_material SHELXL-97
_computing_structure_refinement 'SHELXL-97 (Sheldrick, 1997)'
_computing_structure_solution 'SHELXS-97 (Sheldrick, 1997)'
_diffrn_ambient_temperature 295(2)
_diffrn_detector_area_resol_mean 10.000
_diffrn_measured_fraction_theta_full 0.984
_diffrn_measured_fraction_theta_max 0.984
_diffrn_measurement_device_type 'Rigaku RAXIS-RAPID'
_diffrn_measurement_method \w
_diffrn_radiation_monochromator graphite
_diffrn_radiation_source 'fine-focus sealed tube'
_diffrn_radiation_type MoK\a
_diffrn_radiation_wavelength 0.71073
_diffrn_reflns_av_R_equivalents 0.0527
_diffrn_reflns_av_sigmaI/netI 0.0692
_diffrn_reflns_limit_h_max 9
_diffrn_reflns_limit_h_min -9
_diffrn_reflns_limit_k_max 11
_diffrn_reflns_limit_k_min -12
_diffrn_reflns_limit_l_max 12
_diffrn_reflns_limit_l_min -12
_diffrn_reflns_number 6455
_diffrn_reflns_theta_full 27.46
_diffrn_reflns_theta_max 27.46
_diffrn_reflns_theta_min 3.05
_diffrn_standards_decay_% 0
_diffrn_standards_interval_count 0
_diffrn_standards_interval_time 0
_diffrn_standards_number 0
_exptl_absorpt_coefficient_mu 4.742
_exptl_absorpt_correction_T_max 0.6236
_exptl_absorpt_correction_T_min 0.4824
_exptl_absorpt_correction_type multi-scan
_exptl_absorpt_process_details 'ABSCOR (Higashi, 1995)'
_exptl_crystal_colour colorless
_exptl_crystal_density_diffrn 2.295
_exptl_crystal_description prism
_exptl_crystal_F_000 444
_exptl_crystal_size_max 0.18
_exptl_crystal_size_mid 0.15
_exptl_crystal_size_min 0.11
_refine_diff_density_max 1.644
_refine_diff_density_min -1.329
_refine_diff_density_rms 0.217
_refine_ls_extinction_method none
_refine_ls_goodness_of_fit_ref 1.073
_refine_ls_hydrogen_treatment mixed
_refine_ls_matrix_type full
_refine_ls_number_parameters 184
_refine_ls_number_reflns 2973
_refine_ls_number_restraints 10
_refine_ls_restrained_S_all 1.080
_refine_ls_R_factor_all 0.0647
_refine_ls_R_factor_gt 0.0576
_refine_ls_shift/su_max 0.001
_refine_ls_shift/su_mean 0.000
_refine_ls_structure_factor_coef Fsqd
_refine_ls_weighting_details 'calc w=1/[\s^2^(Fo^2^)+(0.1008P)^2^+0.4258P] where P=(Fo^2^+2Fc^2^)/3'
_refine_ls_weighting_scheme calc
_refine_ls_wR_factor_gt 0.1561
_refine_ls_wR_factor_ref 0.1663
_reflns_number_gt 2469
_reflns_number_total 2973
_reflns_threshold_expression >2sigma(I)
_cod_data_source_file ic201589p_si_002_1.cif
_cod_data_source_block complex1
_cod_original_cell_volume 660.0(2)
_cod_database_code 4327103

loop_
_symmetry_equiv_pos_as_xyz
'x, y, z'
'-x, -y, -z'

loop_
_atom_site_label
_atom_site_type_symbol
_atom_site_fract_x
_atom_site_fract_y
_atom_site_fract_z
_atom_site_U_iso_or_equiv
_atom_site_adp_type
_atom_site_occupancy
_atom_site_symmetry_multiplicity
_atom_site_calc_flag
_atom_site_refinement_flags
Ag1 Ag 0.59304(7) 0.86990(5) 0.19469(5) 0.0507(2) Uani 1 1 d .
Br1 Br 0.95619(9) 0.15038(6) 0.20309(6) 0.0489(2) Uani 1 1 d .
S1 S 0.78233(18) 0.26829(14) -0.37586(12) 0.0367(3) Uani 1 1 d .
O1W O 0.8429(11) 0.8974(9) 0.4489(8) 0.125(3) Uani 1 1 d .
H1W2 H 0.9449 0.8942 0.4288 0.187 Uiso 1 1 d R
H1W1 H 0.8506 0.9717 0.5058 0.187 Uiso 1 1 d R
O1 O 0.9025(6) 0.3718(5) -0.4195(4) 0.0497(10) Uani 1 1 d .
O2 O 0.8443(8) 0.1281(5) -0.3727(5) 0.0642(13) Uani 1 1 d .
O3 O 0.5924(6) 0.2650(6) -0.4591(4) 0.0599(12) Uani 1 1 d .
O4 O 0.6688(5) 0.5364(4) -0.2623(4) 0.0372(8) Uani 1 1 d .
H4O H 0.6430 0.6100 -0.2264 0.056 Uiso 1 1 calc R
O5 O 0.6945(5) 0.6664(4) 0.1618(4) 0.0415(9) Uani 1 1 d .
O6 O 0.6350(6) 0.7134(4) -0.0680(4) 0.0427(9) Uani 1 1 d .
N1 N 0.4720(8) 1.0524(5) 0.2550(5) 0.0539(13) Uani 1 1 d .
H1N1 H 0.4973 1.1242 0.2060 0.081 Uiso 1 1 calc R
H1N2 H 0.5178 1.0769 0.3500 0.081 Uiso 1 1 calc R
H1N3 H 0.3506 1.0316 0.2339 0.081 Uiso 1 1 calc R
N2 N 0.7339(7) 0.6106(6) 0.4562(5) 0.0467(11) Uani 1 1 d D
H2N4 H 0.819(6) 0.679(4) 0.493(6) 0.070 Uiso 1 1 d D
H2N3 H 0.638(5) 0.624(6) 0.484(6) 0.070 Uiso 1 1 d D
H2N2 H 0.706(7) 0.610(6) 0.3625(12) 0.070 Uiso 1 1 d D
H2N1 H 0.772(7) 0.532(3) 0.481(6) 0.070 Uiso 1 1 d D
C1 C 0.7956(6) 0.3225(5) -0.1927(5) 0.0280(9) Uani 1 1 d .
C2 C 0.7367(6) 0.4526(5) -0.1555(5) 0.0267(9) Uani 1 1 d .
C3 C 0.7488(6) 0.4953(5) -0.0093(4) 0.0255(8) Uani 1 1 d .
C4 C 0.8170(6) 0.4041(5) 0.0967(4) 0.0301(9) Uani 1 1 d .
H4 H 0.8263 0.4306 0.1938 0.036 Uiso 1 1 calc R
C5 C 0.8702(6) 0.2762(5) 0.0587(5) 0.0301(9) Uani 1 1 d .
C6 C 0.8626(6) 0.2335(5) -0.0851(5) 0.0304(9) Uani 1 1 d .
H6 H 0.9016 0.1471 -0.1087 0.036 Uiso 1 1 calc R
C7 C 0.6901(6) 0.6339(5) 0.0307(5) 0.0291(9) Uani 1 1 d .

loop_
_atom_site_aniso_label
_atom_site_aniso_U_11
_atom_site_aniso_U_22
_atom_site_aniso_U_33
_atom_site_aniso_U_23
_atom_site_aniso_U_13
_atom_site_aniso_U_12
Ag1 0.0690(4) 0.0379(3) 0.0497(3) 0.0014(2) 0.0197(2) 0.0212(2)
Br1 0.0654(4) 0.0445(4) 0.0405(3) 0.0219(3) 0.0123(3) 0.0205(3)
S1 0.0503(7) 0.0375(7) 0.0261(6) -0.0019(5) 0.0140(5) 0.0191(5)
O1W 0.146(7) 0.119(6) 0.100(5) -0.025(4) 0.014(5) 0.061(5)
O1 0.062(2) 0.060(3) 0.040(2) 0.0154(18) 0.0297(18) 0.022(2)
O2 0.114(4) 0.046(3) 0.045(2) -0.0004(18) 0.035(2) 0.038(3)
O3 0.052(2) 0.084(3) 0.0339(19) -0.019(2) -0.0011(17) 0.010(2)
O4 0.058(2) 0.0307(19) 0.0288(17) 0.0092(14) 0.0163(15) 0.0200(16)
O5 0.059(2) 0.040(2) 0.0279(17) 0.0003(14) 0.0135(15) 0.0192(17)
O6 0.065(2) 0.0335(19) 0.0394(19) 0.0090(15) 0.0249(18) 0.0245(18)
N1 0.085(4) 0.028(2) 0.047(3) -0.0019(19) 0.014(3) 0.017(2)
N2 0.050(3) 0.064(3) 0.033(2) 0.017(2) 0.016(2) 0.020(2)
C1 0.033(2) 0.030(2) 0.024(2) 0.0003(16) 0.0106(17) 0.0075(17)
C2 0.031(2) 0.025(2) 0.024(2) 0.0055(16) 0.0066(16) 0.0065(17)
C3 0.029(2) 0.023(2) 0.026(2) 0.0024(16) 0.0103(16) 0.0052(16)
C4 0.038(2) 0.035(2) 0.0174(19) 0.0038(17) 0.0071(17) 0.0035(18)
C5 0.035(2) 0.028(2) 0.029(2) 0.0073(17) 0.0096(18) 0.0065(18)
C6 0.036(2) 0.025(2) 0.031(2) -0.0006(17) 0.0079(18) 0.0125(18)
C7 0.033(2) 0.027(2) 0.030(2) -0.0010(17) 0.0134(17) 0.0080(18)

loop_
_atom_type_symbol
_atom_type_description
_atom_type_scat_dispersion_real
_atom_type_scat_dispersion_imag
_atom_type_scat_source
C C 0.0033 0.0016 'International Tables Vol C Tables 4.2.6.8 and 6.1.1.4'
H H 0.0000 0.0000 'International Tables Vol C Tables 4.2.6.8 and 6.1.1.4'
N N 0.0061 0.0033 'International Tables Vol C Tables 4.2.6.8 and 6.1.1.4'
O O 0.0106 0.0060 'International Tables Vol C Tables 4.2.6.8 and 6.1.1.4'
S S 0.1246 0.1234 'International Tables Vol C Tables 4.2.6.8 and 6.1.1.4'
Ag Ag -0.8971 1.1015 'International Tables Vol C Tables 4.2.6.8 and 6.1.1.4'
Br Br -0.2901 2.4595 'International Tables Vol C Tables 4.2.6.8 and 6.1.1.4'

loop_
_geom_angle_atom_site_label_1
_geom_angle_atom_site_label_2
_geom_angle_atom_site_label_3
_geom_angle
N1 Ag1 O5 169.6(2)
N1 Ag1 O1W 91.3(2)
O1W Ag1 O5 85.4(2)
O1 S1 O3 112.7(3)
O1 S1 O2 113.0(3)
O3 S1 O2 112.0(3)
O1 S1 C1 106.2(2)
O3 S1 C1 107.2(2)
O2 S1 C1 105.0(2)
H1W2 O1W H1W1 108.5
C2 O4 H4O 109.5
C7 O5 Ag1 112.9(3)
Ag1 N1 H1N1 109.5
Ag1 N1 H1N2 109.5
H1N1 N1 H1N2 109.5
Ag1 N1 H1N3 109.5
H1N1 N1 H1N3 109.5
H1N2 N1 H1N3 109.5
H2N4 N2 H2N3 110(5)
H2N4 N2 H2N2 108(5)
H2N3 N2 H2N2 109(5)
H2N4 N2 H2N1 110(5)
H2N3 N2 H2N1 111(5)
H2N2 N2 H2N1 110(5)
C6 C1 C2 120.0(4)
C6 C1 S1 119.3(3)
C2 C1 S1 120.7(3)
O4 C2 C1 119.0(4)
O4 C2 C3 120.6(4)
C1 C2 C3 120.4(4)
C4 C3 C2 118.5(4)
C4 C3 C7 121.0(4)
C2 C3 C7 120.5(4)
C5 C4 C3 120.6(4)
C5 C4 H4 119.7
C3 C4 H4 119.7
C4 C5 C6 121.7(4)
C4 C5 Br1 120.2(3)
C6 C5 Br1 118.1(3)
C1 C6 C5 118.9(4)
C1 C6 H6 120.5
C5 C6 H6 120.5
O6 C7 O5 122.6(4)
O6 C7 C3 118.3(4)
O5 C7 C3 119.1(4)

loop_
_geom_bond_atom_site_label_1
_geom_bond_atom_site_label_2
_geom_bond_distance
Ag1 N1 2.146(5)
Ag1 O5 2.175(4)
Ag1 O1W 2.632(4)
Br1 C5 1.906(4)
S1 O1 1.443(5)
S1 O3 1.443(4)
S1 O2 1.447(4)
S1 C1 1.771(4)
O1W H1W2 0.8500
O1W H1W1 0.8501
O4 C2 1.356(6)
O4 H4O 0.8200
O5 C7 1.265(5)
O6 C7 1.255(6)
N1 H1N1 0.8900
N1 H1N2 0.8900
N1 H1N3 0.8900
N2 H2N4 0.86(5)
N2 H2N3 0.86(4)
N2 H2N2 0.86(2)
N2 H2N1 0.85(4)
C1 C6 1.393(6)
C1 C2 1.405(6)
C2 C3 1.410(6)
C3 C4 1.400(6)
C3 C7 1.484(6)
C4 C5 1.368(7)
C4 H4 0.9300
C5 C6 1.396(6)
C6 H6 0.9300

loop_
_geom_hbond_atom_site_label_D
_geom_hbond_atom_site_label_H
_geom_hbond_atom_site_label_A
_geom_hbond_distance_DH
_geom_hbond_distance_HA
_geom_hbond_distance_DA
_geom_hbond_angle_DHA
_geom_hbond_site_symmetry_A
O1W H1W2 O2 0.85 1.85 2.695(10) 174.4 2_765
O1W H1W1 O2 0.85 1.84 2.685(8) 174.6 1_566
O4 H4O O6 0.82 1.77 2.505(5) 148.2 .
N1 H1N1 O6 0.89 2.22 2.977(6) 142.0 2_675
N1 H1N2 O3 0.89 2.38 3.164(6) 146.4 1_566
N2 H2N4 O1W 0.86(5) 2.14(4) 2.786(10) 131(5) .
N2 H2N4 O1 0.86(5) 2.48(6) 2.871(6) 108(4) 2_765
N2 H2N3 O3 0.86(4) 2.09(3) 2.842(7) 146(5) 2_665
N2 H2N3 O4 0.86(4) 2.58(5) 2.992(6) 111(4) 1_556
N2 H2N2 O5 0.86(2) 2.01(2) 2.848(5) 161(5) .
N2 H2N1 O1 0.85(4) 2.04(4) 2.867(6) 167(5) 1_556

loop_
_geom_torsion_atom_site_label_1
_geom_torsion_atom_site_label_2
_geom_torsion_atom_site_label_3
_geom_torsion_atom_site_label_4
_geom_torsion
N1 Ag1 O5 C7 142.8(9)
O1 S1 C1 C6 -117.9(4)
O3 S1 C1 C6 121.3(4)
O2 S1 C1 C6 2.1(5)
O1 S1 C1 C2 63.1(4)
O3 S1 C1 C2 -57.7(5)
O2 S1 C1 C2 -176.9(4)
C6 C1 C2 O4 -178.8(4)
S1 C1 C2 O4 0.2(6)
C6 C1 C2 C3 1.4(7)
S1 C1 C2 C3 -179.6(3)
O4 C2 C3 C4 178.9(4)
C1 C2 C3 C4 -1.2(6)
O4 C2 C3 C7 -1.0(7)
C1 C2 C3 C7 178.8(4)
C2 C3 C4 C5 -0.2(7)
C7 C3 C4 C5 179.8(4)
C3 C4 C5 C6 1.5(7)
C3 C4 C5 Br1 -178.2(3)
C2 C1 C6 C5 -0.1(7)
S1 C1 C6 C5 -179.1(3)
C4 C5 C6 C1 -1.3(7)
Br1 C5 C6 C1 178.3(4)
Ag1 O5 C7 O6 1.0(6)
Ag1 O5 C7 C3 -177.8(3)
C4 C3 C7 O6 177.9(4)
C2 C3 C7 O6 -2.1(7)
C4 C3 C7 O5 -3.2(7)
C2 C3 C7 O5 176.7(4)
